data_1535674
loop_
_publ_author_name
'Huebschle, C.B.'
'Luger, P.'
'Messerschmidt, M.'
'Lentz, D.'

_publ_section_title
;
 Neubestimmung der Ladungsdichte und topologische Analyse von beta-Diboran
 bei 94 K
;
_journal_name_full 'Zeitschrift fuer Anorganische und Allgemeine Chemie'
_journal_page_first 1313
_journal_page_last 1316
_journal_volume 630
_journal_year 2004
_chemical_formula_sum 'B2 H6'
_space_group_IT_number 14
_symmetry_space_group_name_Hall '-P 2yn'
_symmetry_space_group_name_H-M 'P 1 21/n 1'
_cell_angle_alpha 90
_cell_angle_beta 105.438
_cell_angle_gamma 90
_cell_formula_units_Z 2
_cell_length_a 4.4043
_cell_length_b 6.5007
_cell_length_c 5.7517
_cell_volume 158.735
_citation_journal_id_ASTM ZAACAB
_cod_data_source_file Huebschle_ZAACAB_2004_1522.cif
_cod_data_source_block H6B2
_cod_original_cell_volume 158.7354
_cod_original_sg_symbol_Hall '-P 2ybc (x-z,y,z)'
_cod_original_formula_sum 'H6 B2'
_cod_database_code 1535674

loop_
_symmetry_equiv_pos_as_xyz
x,y,z
-x+1/2,y+1/2,-z+1/2
-x,-y,-z
x-1/2,-y-1/2,z-1/2

loop_
_atom_site_label
_atom_site_type_symbol
_atom_site_fract_x
_atom_site_fract_y
_atom_site_fract_z
_atom_site_occupancy
_atom_site_U_iso_or_equiv
H3 H+1 1.212 0.507 0.806 1 0.0
H1 H+1 1.12 0.374 0.479 1 0.0
H2 H+1 0.797 0.354 0.669 1 0.0
B1 B-3 1.00205 0.45871 0.64507 1 0.0
